data_4065645
loop_
_publ_author_name
'Nguyen, Minh-Hai'
'Yip, John H. K.'

_publ_section_title
;
 Gold(I) and Platinum(II) Tetracenes and Tetracenyldiacetylides:
 Structural and Fluorescence Color Changes Induced by \s-Metalation
;
_journal_issue 11
_journal_name_full Organometallics
_journal_page_first 2422
_journal_paper_doi 10.1021/om100046h
_journal_volume 29
_journal_year 2010
_chemical_formula_sum 'C61.5 H43.5 Au2 Cl10.5 P2'
_chemical_formula_weight 1610.56
_chemical_name_common 4.3.5CHCl3
_chemical_name_systematic
; 
 ? 
;
_space_group_IT_number 2
_symmetry_cell_setting triclinic
_symmetry_space_group_name_Hall '-P 1'
_symmetry_space_group_name_H-M 'P -1'
_atom_sites_solution_hydrogens geom
_atom_sites_solution_primary direct
_atom_sites_solution_secondary difmap
_audit_creation_method SHELXL-97
_cell_angle_alpha 89.380(3)
_cell_angle_beta 86.435(3)
_cell_angle_gamma 70.710(3)
_cell_formula_units_Z 2
_cell_length_a 13.1311(17)
_cell_length_b 14.635(2)
_cell_length_c 16.498(2)
_cell_measurement_reflns_used 2624
_cell_measurement_temperature 223(2)
_cell_measurement_theta_max 0.00
_cell_measurement_theta_min 0.00
_cell_volume 2986.5(7)
_computing_cell_refinement 'Bruker SMART'
_computing_data_collection 'Bruker SMART'
_computing_data_reduction 'Bruker SAINT'
_computing_molecular_graphics 'Bruker SHELXTL'
_computing_publication_material 'Bruker SHELXTL'
_computing_structure_refinement 'SHELXL-97 (Sheldrick, 1997)'
_computing_structure_solution 'SHELXS-97 (Sheldrick, 1990)'
_diffrn_ambient_temperature 223(2)
_diffrn_measured_fraction_theta_full 0.996
_diffrn_measured_fraction_theta_max 0.996
_diffrn_measurement_device_type 'CCD area detector'
_diffrn_measurement_method 'phi and omega scans'
_diffrn_radiation_monochromator graphite
_diffrn_radiation_source 'fine-focus sealed tube'
_diffrn_radiation_type MoK\a
_diffrn_radiation_wavelength 0.71073
_diffrn_reflns_av_R_equivalents 0.0601
_diffrn_reflns_av_sigmaI/netI 0.1126
_diffrn_reflns_limit_h_max 12
_diffrn_reflns_limit_h_min -15
_diffrn_reflns_limit_k_max 15
_diffrn_reflns_limit_k_min -17
_diffrn_reflns_limit_l_max 19
_diffrn_reflns_limit_l_min -18
_diffrn_reflns_number 17112
_diffrn_reflns_theta_full 25.00
_diffrn_reflns_theta_max 25.00
_diffrn_reflns_theta_min 1.24
_exptl_absorpt_coefficient_mu 5.470
_exptl_absorpt_correction_T_max 0.6687
_exptl_absorpt_correction_T_min 0.3305
_exptl_absorpt_correction_type 'Sadabs, (Sheldrick 2001)'
_exptl_crystal_colour RED
_exptl_crystal_density_diffrn 1.791
_exptl_crystal_density_meas 0
_exptl_crystal_density_method 'not measured'
_exptl_crystal_description PLATE
_exptl_crystal_F_000 1558
_exptl_crystal_size_max 0.26
_exptl_crystal_size_mid 0.20
_exptl_crystal_size_min 0.08
_refine_diff_density_max 3.404
_refine_diff_density_min -1.905
_refine_diff_density_rms 0.219
_refine_ls_extinction_method none
_refine_ls_goodness_of_fit_ref 1.007
_refine_ls_hydrogen_treatment mixed
_refine_ls_matrix_type full
_refine_ls_number_parameters 694
_refine_ls_number_reflns 10480
_refine_ls_number_restraints 36
_refine_ls_restrained_S_all 1.006
_refine_ls_R_factor_all 0.1096
_refine_ls_R_factor_gt 0.0696
_refine_ls_shift/su_max 0.001
_refine_ls_shift/su_mean 0.000
_refine_ls_structure_factor_coef Fsqd
_refine_ls_weighting_details 'calc w=1/[\s^2^(Fo^2^)+(0.0896P)^2^+0.0000P] where P=(Fo^2^+2Fc^2^)/3'
_refine_ls_weighting_scheme calc
_refine_ls_wR_factor_gt 0.1575
_refine_ls_wR_factor_ref 0.1794
_reflns_number_gt 6987
_reflns_number_total 10480
_reflns_threshold_expression >2sigma(I)
_cod_data_source_file om100046h_si_003.cif
_cod_data_source_block 8223a
_cod_depositor_comments
;
The following automatic conversions were performed:

'_symmetry_cell_setting' value 'Triclinic' changed to 'triclinic'
according to /home/saulius/struct/CIF-dictionaries/cif_core.dic
dictionary named 'cif_core.dic' version 2.4.1 from 2010-06-29.

Automatic conversion script
Id: cif_fix_values 1715 2011-07-08 13:25:40Z adriana 
;
_cod_original_sg_symbol_H-M P-1
_cod_original_formula_sum 'C61.50 H43.50 Au2 Cl10.50 P2'
_cod_database_code 4065645

loop_
_symmetry_equiv_pos_as_xyz
'x, y, z'
'-x, -y, -z'

loop_
_atom_site_label
_atom_site_type_symbol
_atom_site_fract_x
_atom_site_fract_y
_atom_site_fract_z
_atom_site_U_iso_or_equiv
_atom_site_adp_type
_atom_site_occupancy
_atom_site_symmetry_multiplicity
_atom_site_calc_flag
_atom_site_refinement_flags
Au1 Au 0.58743(4) 0.74012(4) 0.64776(3) 0.02901(17) Uani 1 1 d .
Au2 Au -0.35491(4) 1.19731(4) 0.81363(3) 0.02985(17) Uani 1 1 d .
P1 P 0.7597(2) 0.6466(2) 0.6092(2) 0.0270(8) Uani 1 1 d .
P2 P -0.5263(3) 1.2910(3) 0.8557(2) 0.0294(8) Uani 1 1 d .
C1 C 0.4334(10) 0.8167(10) 0.6753(8) 0.032(3) Uani 1 1 d U
C2 C 0.3420(9) 0.8626(9) 0.6882(7) 0.024(3) Uani 1 1 d .
C3 C 0.2265(10) 0.9151(10) 0.7080(8) 0.031(3) Uani 1 1 d U
C4 C 0.1631(9) 0.9784(9) 0.6478(8) 0.028(3) Uani 1 1 d .
C5 C 0.2101(11) 0.9940(11) 0.5738(11) 0.051(4) Uani 1 1 d .
H5 H 0.2852 0.9661 0.5630 0.061 Uiso 1 1 calc R
C6 C 0.1481(12) 1.0496(10) 0.5163(11) 0.052(4) Uani 1 1 d .
H6 H 0.1798 1.0554 0.4647 0.062 Uiso 1 1 calc R
C7 C 0.0347(13) 1.0993(11) 0.5342(11) 0.054(4) Uani 1 1 d .
H7 H -0.0074 1.1399 0.4955 0.065 Uiso 1 1 calc R
C8 C -0.0103(11) 1.0867(10) 0.6071(9) 0.041(4) Uani 1 1 d .
H8 H -0.0850 1.1173 0.6182 0.049 Uiso 1 1 calc R
C9 C 0.0506(11) 1.0294(10) 0.6669(7) 0.030(3) Uani 1 1 d .
C10 C 0.0023(10) 1.0175(9) 0.7454(8) 0.028(3) Uani 1 1 d .
C11 C 0.0626(9) 0.9544(9) 0.8030(8) 0.026(3) Uani 1 1 d U
C12 C 0.0198(9) 0.9351(9) 0.8786(8) 0.028(3) Uani 1 1 d U
H12 H -0.0533 0.9694 0.8926 0.033 Uiso 1 1 calc R
C13 C 0.0772(12) 0.8688(11) 0.9350(9) 0.040(4) Uani 1 1 d .
C14 C 0.0315(12) 0.8490(11) 1.0091(9) 0.041(4) Uani 1 1 d .
H14 H -0.0424 0.8811 1.0220 0.049 Uiso 1 1 calc R
C15 C 0.0883(14) 0.7863(13) 1.0623(9) 0.054(5) Uani 1 1 d .
H15 H 0.0568 0.7784 1.1135 0.065 Uiso 1 1 calc R
C16 C 0.1979(12) 0.7320(12) 1.0397(9) 0.047(4) Uani 1 1 d .
H16 H 0.2377 0.6847 1.0751 0.057 Uiso 1 1 calc R
C17 C 0.2455(11) 0.7470(12) 0.9683(9) 0.046(4) Uani 1 1 d .
H17 H 0.3184 0.7107 0.9556 0.055 Uiso 1 1 calc R
C18 C 0.1893(11) 0.8154(11) 0.9125(8) 0.035(3) Uani 1 1 d .
C19 C 0.2354(11) 0.8346(11) 0.8396(8) 0.036(3) Uani 1 1 d .
H19 H 0.3097 0.8029 0.8277 0.043 Uiso 1 1 calc R
C20 C 0.1767(10) 0.8995(10) 0.7822(8) 0.034(3) Uani 1 1 d .
C21 C -0.1107(11) 1.0691(10) 0.7664(8) 0.035(3) Uani 1 1 d .
C22 C -0.2048(11) 1.1149(11) 0.7820(9) 0.041(4) Uani 1 1 d .
C1C C 0.8689(10) 0.6858(10) 0.6470(8) 0.033(3) Uani 1 1 d .
C2C C 0.9733(10) 0.6240(10) 0.6441(9) 0.039(4) Uani 1 1 d .
H2C H 0.9907 0.5599 0.6252 0.047 Uiso 1 1 calc R
C3C C 1.0508(11) 0.6576(14) 0.6692(9) 0.054(5) Uani 1 1 d .
H3C H 1.1233 0.6170 0.6656 0.065 Uiso 1 1 calc R
C4C C 1.0258(13) 0.7490(13) 0.6993(10) 0.051(4) Uani 1 1 d .
H4C H 1.0808 0.7695 0.7184 0.062 Uiso 1 1 calc R
C5C C 0.9210(13) 0.8121(11) 0.7023(11) 0.058(5) Uani 1 1 d .
H5C H 0.9035 0.8755 0.7229 0.070 Uiso 1 1 calc R
C6C C 0.8412(13) 0.7786(12) 0.6735(11) 0.058(5) Uani 1 1 d .
H6C H 0.7693 0.8201 0.6726 0.070 Uiso 1 1 calc R
C1D C -0.6294(9) 1.2359(9) 0.8362(7) 0.025(3) Uani 1 1 d .
C2D C -0.6075(12) 1.1703(11) 0.7754(9) 0.045(4) Uani 1 1 d .
H2D H -0.5419 1.1550 0.7437 0.053 Uiso 1 1 calc R
C3D C -0.6835(14) 1.1249(12) 0.7597(11) 0.057(5) Uani 1 1 d .
H3D H -0.6689 1.0786 0.7177 0.069 Uiso 1 1 calc R
C4D C -0.7794(13) 1.1488(12) 0.8064(11) 0.052(4) Uani 1 1 d .
H4D H -0.8310 1.1193 0.7960 0.063 Uiso 1 1 calc R
C5D C -0.7992(13) 1.2144(13) 0.8669(10) 0.053(4) Uani 1 1 d .
H5D H -0.8658 1.2326 0.8975 0.063 Uiso 1 1 calc R
C6D C -0.7228(11) 1.2547(10) 0.8840(10) 0.042(4) Uani 1 1 d .
H6D H -0.7346 1.2961 0.9294 0.051 Uiso 1 1 calc R
C1E C -0.5702(10) 1.4091(9) 0.8095(7) 0.025(3) Uani 1 1 d .
C2E C -0.6736(10) 1.4770(9) 0.8304(8) 0.030(3) Uani 1 1 d .
H2E H -0.7218 1.4614 0.8680 0.036 Uiso 1 1 calc R
C3E C -0.7018(12) 1.5667(10) 0.7940(9) 0.041(4) Uani 1 1 d .
H3E H -0.7699 1.6126 0.8078 0.049 Uiso 1 1 calc R
C4E C -0.6343(11) 1.5898(11) 0.7395(9) 0.039(4) Uani 1 1 d .
H4E H -0.6557 1.6516 0.7163 0.047 Uiso 1 1 calc R
C5E C -0.5353(12) 1.5252(10) 0.7172(8) 0.039(4) Uani 1 1 d .
H5E H -0.4894 1.5420 0.6781 0.047 Uiso 1 1 calc R
C6E C -0.5016(10) 1.4318(10) 0.7538(8) 0.034(3) Uani 1 1 d .
H6E H -0.4332 1.3867 0.7395 0.041 Uiso 1 1 calc R
C1F C -0.5394(10) 1.3125(9) 0.9660(7) 0.027(3) Uani 1 1 d U
C2F C -0.5237(11) 1.2323(10) 1.0178(8) 0.038(3) Uani 1 1 d .
H2F H -0.5120 1.1707 0.9952 0.046 Uiso 1 1 calc R
C3F C -0.5251(11) 1.2422(11) 1.0982(9) 0.041(4) Uani 1 1 d .
H3F H -0.5165 1.1877 1.1312 0.049 Uiso 1 1 calc R
C4F C -0.5388(13) 1.3292(12) 1.1334(8) 0.046(4) Uani 1 1 d .
H4F H -0.5376 1.3353 1.1899 0.055 Uiso 1 1 calc R
C5F C -0.5548(12) 1.4106(11) 1.0822(9) 0.042(4) Uani 1 1 d .
H5F H -0.5661 1.4720 1.1050 0.050 Uiso 1 1 calc R
C6F C -0.5540(11) 1.4000(11) 0.9990(7) 0.037(3) Uani 1 1 d .
H6F H -0.5637 1.4540 0.9653 0.044 Uiso 1 1 calc R
C1A C 0.7793(10) 0.6405(10) 0.4990(9) 0.034(3) Uani 1 1 d .
C2A C 0.7132(14) 0.6024(14) 0.4553(9) 0.057(5) Uani 1 1 d .
H2A H 0.6625 0.5785 0.4826 0.068 Uiso 1 1 calc R
C3A C 0.7240(17) 0.6011(14) 0.3741(12) 0.068(5) Uani 1 1 d .
H3A H 0.6851 0.5706 0.3447 0.081 Uiso 1 1 calc R
C4A C 0.7883(16) 0.6418(16) 0.3340(11) 0.070(6) Uani 1 1 d .
H4A H 0.7909 0.6414 0.2770 0.084 Uiso 1 1 calc R
C5A C 0.8512(14) 0.6844(19) 0.3720(11) 0.097(9) Uani 1 1 d .
H5A H 0.8951 0.7147 0.3432 0.116 Uiso 1 1 calc R
C6A C 0.8449(16) 0.6794(15) 0.4576(10) 0.068(6) Uani 1 1 d .
H6A H 0.8891 0.7047 0.4868 0.082 Uiso 1 1 calc R
C1B C 0.7920(10) 0.5219(10) 0.6443(9) 0.034(3) Uani 1 1 d .
C2B C 0.8486(15) 0.4427(11) 0.5956(11) 0.059(5) Uani 1 1 d .
H2B H 0.8717 0.4511 0.5418 0.071 Uiso 1 1 calc R
C3B C 0.8701(15) 0.3528(12) 0.6270(13) 0.066(5) Uani 1 1 d .
H3B H 0.9061 0.2988 0.5934 0.079 Uiso 1 1 calc R
C4B C 0.8419(13) 0.3381(13) 0.7037(12) 0.058(5) Uani 1 1 d .
H4B H 0.8600 0.2748 0.7238 0.069 Uiso 1 1 calc R
C5B C 0.7868(14) 0.4151(15) 0.7530(12) 0.071(6) Uani 1 1 d .
H5B H 0.7650 0.4050 0.8068 0.085 Uiso 1 1 calc R
C6B C 0.7632(13) 0.5083(11) 0.7231(10) 0.051(4) Uani 1 1 d .
H6B H 0.7275 0.5619 0.7571 0.061 Uiso 1 1 calc R
C1S C 0.9516(18) 0.574(2) 0.8690(17) 0.124(11) Uani 1 1 d .
H1S H 0.9340 0.6090 0.8173 0.149 Uiso 1 1 calc R
Cl1 Cl 0.7734(4) 0.8372(4) 0.9052(3) 0.0824(15) Uani 1 1 d .
Cl2 Cl 0.7143(5) 1.0124(4) 1.0000(4) 0.107(2) Uani 1 1 d .
Cl3 Cl 0.5724(5) 0.9906(4) 0.8821(5) 0.104(2) Uani 1 1 d .
C2S C 0.7069(14) 0.9612(13) 0.9087(15) 0.087(7) Uani 1 1 d .
H2S H 0.7442 0.9901 0.8671 0.105 Uiso 1 1 calc R
Cl4 Cl 1.0175(5) 0.6341(5) 0.9245(4) 0.109(2) Uani 1 1 d .
Cl5 Cl 1.0301(5) 0.4582(5) 0.8456(5) 0.125(3) Uani 1 1 d .
Cl6 Cl 0.8290(5) 0.5782(5) 0.9207(4) 0.102(2) Uani 1 1 d .
C3S C 0.3524(13) 0.7315(13) 0.4979(10) 0.059(5) Uani 1 1 d .
H3S H 0.3904 0.7641 0.5314 0.071 Uiso 1 1 calc R
Cl7 Cl 0.4314(5) 0.6093(4) 0.4845(4) 0.105(2) Uani 1 1 d .
Cl8 Cl 0.3294(5) 0.7893(4) 0.4045(3) 0.0839(16) Uani 1 1 d .
Cl9 Cl 0.2290(4) 0.7379(4) 0.5482(3) 0.0740(14) Uani 1 1 d .
Cl10 Cl 0.5646(7) 0.9007(6) 0.4760(5) 0.145(3) Uani 1 1 d .
C4S C 0.518(4) 1.001(3) 0.570(3) 0.095(14) Uani 0.50 1 d PU
H4S H 0.4664 0.9778 0.6034 0.114 Uiso 0.50 1 calc PR
Cl11 Cl 0.6045(9) 0.9973(8) 0.6284(9) 0.097(4) Uani 0.50 1 d P

loop_
_atom_site_aniso_label
_atom_site_aniso_U_11
_atom_site_aniso_U_22
_atom_site_aniso_U_33
_atom_site_aniso_U_23
_atom_site_aniso_U_13
_atom_site_aniso_U_12
Au1 0.0133(3) 0.0338(3) 0.0322(3) 0.0026(2) 0.0005(2) 0.0022(2)
Au2 0.0151(3) 0.0307(3) 0.0350(3) 0.0045(2) 0.0023(2) 0.0035(2)
P1 0.0154(16) 0.031(2) 0.0293(19) 0.0015(15) -0.0008(14) -0.0004(13)
P2 0.0180(17) 0.031(2) 0.033(2) -0.0015(16) 0.0002(15) 0.0003(14)
C1 0.015(6) 0.044(7) 0.034(6) 0.010(5) 0.006(5) -0.010(5)
C2 0.015(6) 0.030(7) 0.026(7) 0.010(6) 0.002(5) -0.005(5)
C3 0.017(6) 0.035(6) 0.037(6) 0.000(5) 0.006(5) -0.005(5)
C4 0.015(6) 0.023(7) 0.046(8) 0.006(6) 0.001(6) -0.005(5)
C5 0.012(7) 0.048(10) 0.089(13) 0.000(9) 0.014(8) -0.008(6)
C6 0.043(9) 0.025(8) 0.068(11) 0.009(8) 0.009(8) 0.012(7)
C7 0.046(10) 0.033(9) 0.068(12) 0.008(8) -0.002(9) 0.008(7)
C8 0.018(7) 0.037(9) 0.055(10) -0.003(7) 0.010(7) 0.006(6)
C9 0.033(8) 0.036(8) 0.021(7) -0.009(6) -0.005(6) -0.010(6)
C10 0.022(7) 0.020(7) 0.041(8) 0.006(6) 0.003(6) -0.008(5)
C11 0.015(5) 0.028(6) 0.036(6) -0.006(5) 0.006(5) -0.009(5)
C12 0.012(5) 0.025(6) 0.036(6) -0.002(5) 0.004(5) 0.005(4)
C13 0.043(9) 0.045(9) 0.035(8) 0.012(7) -0.004(7) -0.016(7)
C14 0.030(8) 0.047(10) 0.040(9) 0.002(7) -0.004(7) -0.006(7)
C15 0.063(12) 0.089(14) 0.020(8) -0.004(8) -0.007(8) -0.038(10)
C16 0.032(8) 0.070(12) 0.044(9) 0.018(8) -0.004(7) -0.024(8)
C17 0.017(7) 0.066(11) 0.036(9) 0.003(8) -0.002(6) 0.012(7)
C18 0.028(7) 0.047(9) 0.036(8) 0.016(7) -0.015(6) -0.019(6)
C19 0.024(7) 0.056(10) 0.021(7) 0.002(7) -0.006(6) -0.003(6)
C20 0.017(7) 0.034(8) 0.040(8) -0.009(6) -0.002(6) 0.005(5)
C21 0.039(9) 0.022(7) 0.038(8) 0.002(6) 0.005(7) -0.002(6)
C22 0.025(8) 0.041(9) 0.054(10) -0.003(7) 0.012(7) -0.009(7)
C1C 0.029(7) 0.030(8) 0.036(8) -0.010(6) 0.001(6) -0.005(6)
C2C 0.027(7) 0.035(8) 0.044(9) 0.003(7) -0.008(7) 0.004(6)
C3C 0.020(8) 0.097(15) 0.050(10) 0.009(10) -0.017(7) -0.021(8)
C4C 0.045(10) 0.060(11) 0.058(11) -0.008(9) -0.010(8) -0.027(8)
C5C 0.057(11) 0.032(9) 0.081(13) -0.030(9) -0.008(10) -0.007(8)
C6C 0.033(9) 0.056(11) 0.081(13) -0.017(10) -0.009(9) -0.007(8)
C1D 0.018(6) 0.031(7) 0.021(7) 0.007(6) -0.015(5) 0.000(5)
C2D 0.040(9) 0.051(10) 0.045(9) 0.002(8) -0.007(7) -0.019(7)
C3D 0.053(11) 0.053(11) 0.066(12) -0.002(9) -0.014(9) -0.015(8)
C4D 0.044(10) 0.046(10) 0.073(12) 0.012(9) -0.018(9) -0.020(8)
C5D 0.035(9) 0.068(12) 0.058(11) 0.013(9) 0.002(8) -0.023(8)
C6D 0.025(8) 0.027(8) 0.074(11) 0.002(7) -0.011(8) -0.006(6)
C1E 0.027(7) 0.019(7) 0.028(7) -0.007(6) -0.006(6) -0.003(5)
C2E 0.021(7) 0.027(7) 0.038(8) -0.009(6) 0.001(6) -0.002(5)
C3E 0.037(8) 0.023(8) 0.059(10) 0.002(7) -0.018(8) -0.002(6)
C4E 0.037(8) 0.034(8) 0.049(9) 0.020(7) -0.026(7) -0.012(7)
C5E 0.044(9) 0.040(9) 0.029(8) 0.005(7) -0.012(7) -0.007(7)
C6E 0.016(6) 0.038(8) 0.038(8) 0.005(7) 0.000(6) 0.005(6)
C1F 0.029(6) 0.027(6) 0.018(6) -0.010(5) -0.004(5) -0.001(5)
C2F 0.043(9) 0.031(8) 0.031(8) 0.009(6) -0.005(7) 0.001(6)
C3F 0.034(8) 0.046(10) 0.041(9) 0.009(7) -0.011(7) -0.009(7)
C4F 0.058(10) 0.068(12) 0.021(7) -0.003(8) 0.002(7) -0.034(9)
C5F 0.043(9) 0.043(9) 0.044(9) 0.001(7) -0.005(7) -0.020(7)
C6F 0.037(8) 0.057(10) 0.016(7) 0.017(6) -0.007(6) -0.014(7)
C1A 0.022(7) 0.035(8) 0.044(9) 0.007(7) -0.008(6) -0.006(6)
C2A 0.056(11) 0.096(15) 0.036(9) 0.009(9) -0.006(8) -0.049(10)
C3A 0.083(15) 0.058(12) 0.059(13) -0.004(10) -0.030(11) -0.014(10)
C4A 0.061(13) 0.096(16) 0.040(10) 0.018(10) -0.003(9) -0.010(11)
C5A 0.041(11) 0.21(3) 0.061(13) 0.056(15) -0.015(10) -0.072(15)
C6A 0.085(14) 0.096(15) 0.048(11) 0.034(10) -0.035(10) -0.057(12)
C1B 0.019(7) 0.033(8) 0.047(9) 0.002(7) -0.008(6) -0.005(6)
C2B 0.082(13) 0.023(9) 0.060(11) 0.011(8) 0.001(10) -0.002(8)
C3B 0.065(12) 0.032(10) 0.093(15) 0.005(10) -0.004(11) -0.007(8)
C4B 0.040(10) 0.049(11) 0.092(15) 0.026(10) -0.020(10) -0.023(8)
C5B 0.053(12) 0.085(15) 0.060(12) 0.019(11) 0.015(10) -0.007(10)
C6B 0.048(10) 0.037(9) 0.054(11) 0.003(8) 0.012(8) 0.004(7)
C1S 0.068(16) 0.15(3) 0.13(2) -0.07(2) 0.003(15) -0.001(15)
Cl1 0.075(3) 0.060(3) 0.094(4) 0.011(3) 0.006(3) -0.001(3)
Cl2 0.082(4) 0.082(4) 0.132(6) -0.019(4) -0.028(4) 0.010(3)
Cl3 0.080(4) 0.067(4) 0.171(6) 0.035(4) -0.056(4) -0.025(3)
C2S 0.044(11) 0.050(12) 0.16(2) 0.036(13) -0.012(13) -0.002(9)
Cl4 0.084(4) 0.111(5) 0.131(6) -0.013(4) -0.010(4) -0.031(4)
Cl5 0.060(4) 0.118(6) 0.174(7) -0.060(5) 0.024(4) -0.002(3)
Cl6 0.061(3) 0.118(5) 0.112(5) -0.032(4) 0.013(3) -0.014(3)
C3S 0.042(10) 0.065(12) 0.056(11) -0.010(9) -0.011(8) 0.003(8)
Cl7 0.080(4) 0.086(4) 0.111(5) 0.008(4) 0.000(4) 0.024(3)
Cl8 0.092(4) 0.097(4) 0.063(3) 0.018(3) -0.011(3) -0.030(3)
Cl9 0.054(3) 0.098(4) 0.059(3) 0.006(3) -0.008(2) -0.011(3)
Cl10 0.129(7) 0.150(7) 0.166(8) 0.076(6) -0.013(6) -0.060(6)
C4S 0.095(16) 0.091(16) 0.092(16) -0.002(10) 0.007(10) -0.022(10)
Cl11 0.061(7) 0.075(8) 0.144(11) 0.019(7) 0.000(7) -0.011(5)

loop_
_atom_type_symbol
_atom_type_description
_atom_type_scat_dispersion_real
_atom_type_scat_dispersion_imag
_atom_type_scat_source
C C 0.0033 0.0016 'International Tables Vol C Tables 4.2.6.8 and 6.1.1.4'
H H 0.0000 0.0000 'International Tables Vol C Tables 4.2.6.8 and 6.1.1.4'
P P 0.1023 0.0942 'International Tables Vol C Tables 4.2.6.8 and 6.1.1.4'
Au Au -2.0133 8.8022 'International Tables Vol C Tables 4.2.6.8 and 6.1.1.4'
Cl Cl 0.1484 0.1585 'International Tables Vol C Tables 4.2.6.8 and 6.1.1.4'

loop_
_geom_angle_atom_site_label_1
_geom_angle_atom_site_label_2
_geom_angle_atom_site_label_3
_geom_angle
_geom_angle_site_symmetry_1
_geom_angle_site_symmetry_3
C1 Au1 P1 175.8(4) . .
C22 Au2 P2 177.6(5) . .
C1A P1 C1B 106.6(6) . .
C1A P1 C1C 106.8(6) . .
C1B P1 C1C 103.7(6) . .
C1A P1 Au1 110.4(4) . .
C1B P1 Au1 112.6(4) . .
C1C P1 Au1 116.1(4) . .
C1E P2 C1D 105.9(6) . .
C1E P2 C1F 106.2(6) . .
C1D P2 C1F 104.9(6) . .
C1E P2 Au2 113.9(4) . .
C1D P2 Au2 113.7(4) . .
C1F P2 Au2 111.5(4) . .
C2 C1 Au1 177.3(12) . .
C1 C2 C3 176.3(14) . .
C20 C3 C4 120.3(11) . .
C20 C3 C2 120.3(12) . .
C4 C3 C2 119.3(11) . .
C5 C4 C9 119.2(12) . .
C5 C4 C3 121.3(12) . .
C9 C4 C3 119.4(12) . .
C6 C5 C4 120.4(13) . .
C5 C6 C7 120.5(15) . .
C8 C7 C6 118.9(15) . .
C7 C8 C9 121.9(13) . .
C8 C9 C4 118.7(12) . .
C8 C9 C10 121.7(12) . .
C4 C9 C10 119.6(12) . .
C11 C10 C9 121.2(11) . .
C11 C10 C21 118.2(11) . .
C9 C10 C21 120.6(12) . .
C12 C11 C10 124.4(11) . .
C12 C11 C20 116.5(12) . .
C10 C11 C20 119.0(12) . .
C13 C12 C11 125.2(12) . .
C14 C13 C12 124.0(14) . .
C14 C13 C18 118.9(13) . .
C12 C13 C18 117.0(12) . .
C15 C14 C13 122.8(15) . .
C14 C15 C16 118.3(14) . .
C17 C16 C15 121.2(15) . .
C16 C17 C18 121.8(13) . .
C19 C18 C17 123.8(13) . .
C19 C18 C13 119.4(13) . .
C17 C18 C13 116.7(12) . .
C18 C19 C20 123.2(13) . .
C3 C20 C19 121.2(12) . .
C3 C20 C11 120.2(12) . .
C19 C20 C11 118.5(12) . .
C22 C21 C10 177.5(16) . .
C21 C22 Au2 175.1(13) . .
C6C C1C C2C 122.3(13) . .
C6C C1C P1 117.0(11) . .
C2C C1C P1 120.6(10) . .
C3C C2C C1C 118.2(14) . .
C2C C3C C4C 121.4(15) . .
C3C C4C C5C 121.0(14) . .
C4C C5C C6C 117.7(14) . .
C1C C6C C5C 119.4(14) . .
C2D C1D C6D 119.8(13) . .
C2D C1D P2 117.7(10) . .
C6D C1D P2 122.3(10) . .
C1D C2D C3D 119.4(15) . .
C4D C3D C2D 119.5(15) . .
C5D C4D C3D 119.9(15) . .
C4D C5D C6D 120.1(16) . .
C1D C6D C5D 121.0(14) . .
C6E C1E C2E 120.3(13) . .
C6E C1E P2 118.5(10) . .
C2E C1E P2 121.1(10) . .
C3E C2E C1E 118.4(13) . .
C4E C3E C2E 121.5(14) . .
C3E C4E C5E 121.3(14) . .
C4E C5E C6E 119.4(14) . .
C1E C6E C5E 119.0(12) . .
C6F C1F C2F 118.8(12) . .
C6F C1F P2 122.6(10) . .
C2F C1F P2 118.4(9) . .
C3F C2F C1F 121.3(14) . .
C2F C3F C4F 121.4(15) . .
C3F C4F C5F 118.0(13) . .
C6F C5F C4F 120.3(14) . .
C1F C6F C5F 120.2(13) . .
C6A C1A C2A 118.5(14) . .
C6A C1A P1 122.9(12) . .
C2A C1A P1 118.2(11) . .
C3A C2A C1A 118.7(16) . .
C4A C3A C2A 121.7(18) . .
C3A C4A C5A 123.0(18) . .
C4A C5A C6A 114.8(17) . .
C1A C6A C5A 123.0(16) . .
C6B C1B C2B 119.6(14) . .
C6B C1B P1 117.5(11) . .
C2B C1B P1 122.8(12) . .
C3B C2B C1B 118.8(17) . .
C4B C3B C2B 122.3(18) . .
C3B C4B C5B 120.0(18) . .
C4B C5B C6B 119.4(17) . .
C1B C6B C5B 119.8(15) . .
Cl5 C1S Cl4 112.4(14) . .
Cl5 C1S Cl6 111.4(18) . .
Cl4 C1S Cl6 110.2(13) . .
Cl2 C2S Cl1 112.9(12) . .
Cl2 C2S Cl3 111.4(12) . .
Cl1 C2S Cl3 111.6(12) . .
Cl8 C3S Cl9 109.7(9) . .
Cl8 C3S Cl7 110.7(9) . .
Cl9 C3S Cl7 108.7(11) . .
C4S Cl10 C4S 78(2) 2_676 .
Cl11 C4S Cl10 128(3) . 2_676
Cl11 C4S Cl10 116(3) . .
Cl10 C4S Cl10 102(2) 2_676 .

loop_
_geom_bond_atom_site_label_1
_geom_bond_atom_site_label_2
_geom_bond_distance
_geom_bond_site_symmetry_2
Au1 C1 1.988(12) .
Au1 P1 2.277(3) .
Au2 C22 1.982(14) .
Au2 P2 2.283(3) .
P1 C1A 1.819(14) .
P1 C1B 1.828(14) .
P1 C1C 1.854(13) .
P2 C1E 1.809(13) .
P2 C1D 1.835(13) .
P2 C1F 1.838(12) .
C1 C2 1.174(16) .
C2 C3 1.473(16) .
C3 C20 1.404(19) .
C3 C4 1.452(18) .
C4 C5 1.39(2) .
C4 C9 1.434(17) .
C5 C6 1.37(2) .
C6 C7 1.44(2) .
C7 C8 1.35(2) .
C8 C9 1.397(19) .
C9 C10 1.441(18) .
C10 C11 1.405(18) .
C10 C21 1.447(18) .
C11 C12 1.400(18) .
C11 C20 1.468(16) .
C12 C13 1.400(18) .
C13 C14 1.40(2) .
C13 C18 1.45(2) .
C14 C15 1.33(2) .
C15 C16 1.42(2) .
C16 C17 1.35(2) .
C17 C18 1.404(19) .
C18 C19 1.382(19) .
C19 C20 1.407(18) .
C21 C22 1.208(18) .
C1C C6C 1.35(2) .
C1C C2C 1.369(17) .
C2C C3C 1.36(2) .
C3C C4C 1.36(2) .
C4C C5C 1.38(2) .
C5C C6C 1.40(2) .
C1D C2D 1.347(18) .
C1D C6D 1.364(18) .
C2D C3D 1.41(2) .
C3D C4D 1.38(2) .
C4D C5D 1.35(2) .
C5D C6D 1.37(2) .
C1E C6E 1.362(18) .
C1E C2E 1.417(16) .
C2E C3E 1.382(19) .
C3E C4E 1.34(2) .
C4E C5E 1.36(2) .
C5E C6E 1.431(19) .
C1F C6F 1.345(18) .
C1F C2F 1.411(18) .
C2F C3F 1.333(19) .
C3F C4F 1.36(2) .
C4F C5F 1.42(2) .
C5F C6F 1.383(18) .
C1A C6A 1.33(2) .
C1A C2A 1.411(19) .
C2A C3A 1.34(2) .
C3A C4A 1.33(3) .
C4A C5A 1.37(3) .
C5A C6A 1.41(2) .
C1B C6B 1.36(2) .
C1B C2B 1.38(2) .
C2B C3B 1.36(2) .
C3B C4B 1.33(2) .
C4B C5B 1.37(2) .
C5B C6B 1.39(2) .
C1S Cl5 1.70(2) .
C1S Cl4 1.73(2) .
C1S Cl6 1.76(3) .
Cl1 C2S 1.735(19) .
Cl2 C2S 1.71(2) .
Cl3 C2S 1.757(19) .
C3S Cl8 1.744(18) .
C3S Cl9 1.749(18) .
C3S Cl7 1.754(17) .
Cl10 C4S 1.69(5) 2_676
Cl10 C4S 2.06(4) .
C4S Cl11 1.53(5) .
C4S Cl10 1.69(5) 2_676
